data_7242075
loop_
_publ_author_name
'Connolly, Sean'
'Tiwari, Rahul'
'Holder, Simon J.'
'Shepherd, Helena Jane'

_publ_section_title
;
 A simple strategy to overcome concentration dependence of photoswitching
 properties in donor-acceptor Stenhouse adducts
;
_journal_name_full 'Physical Chemistry Chemical Physics'
_journal_paper_doi 10.1039/D0CP06312F
_journal_year 2021
_chemical_formula_moiety '4(H2 O), C16 H22 N2 O5'
_chemical_formula_sum 'C16 H30 N2 O9'
_chemical_formula_weight 394.42
_space_group_crystal_system monoclinic
_space_group_IT_number 14
_space_group_name_Hall '-P 2yn'
_space_group_name_H-M_alt 'P 1 21/n 1'
_atom_sites_solution_hydrogens mixed
_atom_sites_solution_primary iterative
_audit_creation_date 2020-04-16
_audit_creation_method
;
Olex2 1.3
(compiled 2020.02.04 svn.rd84adfe8 for OlexSys, GUI svn.r6032)
;
_audit_update_record
;
2020-07-13 deposited with the CCDC.	2021-01-13 downloaded from the CCDC.
;
_cell_angle_alpha 90
_cell_angle_beta 94.0935(11)
_cell_angle_gamma 90
_cell_formula_units_Z 4
_cell_length_a 14.92326(18)
_cell_length_b 8.57252(8)
_cell_length_c 15.64663(18)
_cell_measurement_reflns_used 7140
_cell_measurement_temperature 150.00(10)
_cell_measurement_theta_max 71.8280
_cell_measurement_theta_min 5.6470
_cell_volume 1996.57(4)
_computing_cell_refinement 'CrysAlisPro 1.171.40.53 (Rigaku OD, 2019)'
_computing_data_collection 'CrysAlisPro 1.171.40.53 (Rigaku OD, 2019)'
_computing_data_reduction 'CrysAlisPro 1.171.40.53 (Rigaku OD, 2019)'
_computing_molecular_graphics 'Olex2 1.3 (Dolomanov et al., 2009)'
_computing_publication_material 'Olex2 1.3 (Dolomanov et al., 2009)'
_computing_structure_refinement 'SHELXL 2018/3 (Sheldrick, 2015)'
_computing_structure_solution 'olex2.solve 1.3 (Bourhis et al., 2015)'
_diffrn_ambient_environment N~2~
_diffrn_ambient_temperature 150.00(10)
_diffrn_detector 'CCD plate'
_diffrn_detector_area_resol_mean 5.2887
_diffrn_detector_type AtlasS2
_diffrn_measured_fraction_theta_full 1.000
_diffrn_measured_fraction_theta_max 0.982
_diffrn_measurement_details
;
List of Runs (angles in degrees, time in seconds):

  # Type    Start    End  Width  t~exp~   \w     \q     \k     \f   Frames
#--------------------------------------------------------------------------
  1  \w    -92.00  -2.00   1.00    1.00    --  -42.16 125.00  60.00   90
  2  \w    -67.00  32.00   1.00    1.00    --  -42.16  38.00-120.00   99
  3  \w      1.00  83.00   1.00    1.00    --   42.16 -99.00  30.00   82
  4  \w     23.00  98.00   1.00    1.00    --   42.16-125.00-150.00   75
  5  \w     31.00 133.00   1.00    2.00    --  103.72 -61.00  30.00  102
  6  \w     31.00 118.00   1.00    2.00    --  103.72-125.00 -30.00   87
  7  \w     21.00 109.00   1.00    2.00    --  103.72 -94.00-180.00   88
  8  \w     21.00 109.00   1.00    2.00    --  103.72 -94.00 -60.00   88
  9  \w     78.00 177.00   1.00    2.00    --  103.72  45.00-180.00   99
 10  \w     75.00 178.00   1.00    2.00    --  103.72  30.00-120.00  103
 11  \w   -118.00 -46.00   1.00    1.00    --  -42.16 -77.00 120.00   72
;
_diffrn_measurement_device 'four-circle diffractometer'
_diffrn_measurement_device_type 'SuperNova, Dual, Cu at home/near, AtlasS2'
_diffrn_measurement_method '\w scans'
_diffrn_orient_matrix_type 'CrysAlisPro convention (1999,Acta A55,543-557)'
_diffrn_orient_matrix_UB_11 -0.0697017000
_diffrn_orient_matrix_UB_12 -0.0189077000
_diffrn_orient_matrix_UB_13 0.0673091000
_diffrn_orient_matrix_UB_21 0.0676944000
_diffrn_orient_matrix_UB_22 -0.0982329000
_diffrn_orient_matrix_UB_23 0.0561389000
_diffrn_orient_matrix_UB_31 0.0356957000
_diffrn_orient_matrix_UB_32 0.1492629000
_diffrn_orient_matrix_UB_33 0.0454015000
_diffrn_radiation_monochromator mirror
_diffrn_radiation_probe x-ray
_diffrn_radiation_type 'Cu K\a'
_diffrn_radiation_wavelength 1.54184
_diffrn_reflns_av_R_equivalents 0.0205
_diffrn_reflns_av_unetI/netI 0.0183
_diffrn_reflns_Laue_measured_fraction_full 1.000
_diffrn_reflns_Laue_measured_fraction_max 0.982
_diffrn_reflns_limit_h_max 18
_diffrn_reflns_limit_h_min -18
_diffrn_reflns_limit_k_max 10
_diffrn_reflns_limit_k_min -8
_diffrn_reflns_limit_l_max 19
_diffrn_reflns_limit_l_min -13
_diffrn_reflns_number 11588
_diffrn_reflns_point_group_measured_fraction_full 1.000
_diffrn_reflns_point_group_measured_fraction_max 0.982
_diffrn_reflns_theta_full 67.684
_diffrn_reflns_theta_max 71.987
_diffrn_reflns_theta_min 3.955
_diffrn_source 'micro-focus sealed X-ray tube'
_diffrn_source_type 'SuperNova (Cu) X-ray Source'
_exptl_absorpt_coefficient_mu 0.910
_exptl_absorpt_correction_T_max 1.00000
_exptl_absorpt_correction_T_min 0.88577
_exptl_absorpt_correction_type multi-scan
_exptl_absorpt_process_details
;
CrysAlisPro 1.171.40.53 (Rigaku Oxford Diffraction, 2019)
Empirical absorption correction using spherical harmonics,
 implemented in SCALE3 ABSPACK scaling algorithm.
;
_exptl_crystal_colour colourless
_exptl_crystal_colour_primary colourless
_exptl_crystal_density_diffrn 1.312
_exptl_crystal_description block
_exptl_crystal_F_000 848
_exptl_crystal_size_max 0.12
_exptl_crystal_size_mid 0.04
_exptl_crystal_size_min 0.035
_refine_diff_density_max 0.307
_refine_diff_density_min -0.320
_refine_diff_density_rms 0.042
_refine_ls_extinction_method none
_refine_ls_goodness_of_fit_ref 1.106
_refine_ls_hydrogen_treatment mixed
_refine_ls_matrix_type full
_refine_ls_number_parameters 274
_refine_ls_number_reflns 3862
_refine_ls_number_restraints 0
_refine_ls_restrained_S_all 1.106
_refine_ls_R_factor_all 0.0380
_refine_ls_R_factor_gt 0.0344
_refine_ls_shift/su_max 0.001
_refine_ls_shift/su_mean 0.000
_refine_ls_structure_factor_coef Fsqd
_refine_ls_weighting_details 'w=1/[\s^2^(Fo^2^)+(0.1000P)^2^] where P=(Fo^2^+2Fc^2^)/3'
_refine_ls_weighting_scheme calc
_refine_ls_wR_factor_gt 0.1251
_refine_ls_wR_factor_ref 0.1325
_reflns_Friedel_coverage 0.000
_reflns_number_gt 3492
_reflns_number_total 3862
_reflns_threshold_expression 'I > 2\s(I)'
_cod_data_source_file d0cp06312f2.cif
_cod_data_source_block DASA1_H2O
_cod_database_code 7242075
_shelx_shelxl_version_number 2018/3
_chemical_oxdiff_formula C16N2O5H21
_shelx_space_group_comment
;
The symmetry employed for this shelxl refinement is uniquely defined
by the following loop, which should always be used as a source of
symmetry information in preference to the above space-group names.
They are only intended as comments.
;
_shelx_estimated_absorpt_t_max 0.969
_shelx_estimated_absorpt_t_min 0.899
_reflns_odcompleteness_completeness 99.95
_reflns_odcompleteness_iscentric 1
_reflns_odcompleteness_theta 66.97
_olex2_refinement_description
;
1. Fixed Uiso
 At 1.2 times of:
  All C(H) groups, All C(H,H) groups
 At 1.5 times of:
  All C(H,H,H) groups, All O(H,H) groups
2.a Free rotating group:
 O8s(h8d,h8c), O6s(H6A,H6B), O9s(H7A,H7B), O7s(H10A,H10B)
2.b Ternary CH refined with riding coordinates:
 C7(H7), C11(H11)
2.c Secondary CH2 refined with riding coordinates:
 C12(H12A,H12B), C13(H13A,H13B), C14(H14A,H14B), C15(H15A,H15B)
2.d Aromatic/amide H refined with riding coordinates:
 C9(H9), C10(H10)
2.e Idealised Me refined as rotating group:
 C1(H1A,H1B,H1C), C2(H2A,H2B,H2C)
;
_olex2_submission_special_instructions 'No special instructions were received'
_oxdiff_exptl_absorpt_empirical_details
;
Empirical correction (ABSPACK) includes:
- Absorption correction using spherical harmonics
- Frame scaling
;
_oxdiff_exptl_absorpt_empirical_full_max 1.200
_oxdiff_exptl_absorpt_empirical_full_min 0.736

loop_
_space_group_symop_operation_xyz
'x, y, z'
'-x+1/2, y+1/2, -z+1/2'
'-x, -y, -z'
'x-1/2, -y-1/2, z-1/2'

loop_
_atom_site_label
_atom_site_type_symbol
_atom_site_fract_x
_atom_site_fract_y
_atom_site_fract_z
_atom_site_U_iso_or_equiv
_atom_site_adp_type
_atom_site_occupancy
_atom_site_site_symmetry_order
_atom_site_calc_flag
_atom_site_refinement_flags_posn
_atom_site_refinement_flags_adp
_atom_site_refinement_flags_occupancy
_atom_site_disorder_assembly
_atom_site_disorder_group
O0AA O 0.86794(7) -0.11007(11) 0.43721(6) 0.0314(2) Uani 1 1 d G . . . .
H0AA H 0.911445 -0.153542 0.466064 0.047 Uiso 1 1 d G U . . .
H0AB H 0.844878 -0.049556 0.472674 0.047 Uiso 1 1 d G U . . .
O1 O 0.81000(5) 0.33160(9) 0.62902(5) 0.0211(2) Uani 1 1 d . . . . .
O2 O 0.67333(5) 0.44612(9) 0.65864(5) 0.0218(2) Uani 1 1 d . . . . .
O3 O 0.54372(6) 0.36204(10) 0.59981(6) 0.0263(2) Uani 1 1 d . . . . .
O4 O 0.81688(6) 0.13377(10) 0.53943(6) 0.0257(2) Uani 1 1 d . . . . .
O5 O 0.62278(7) -0.07500(10) 0.57920(6) 0.0322(2) Uani 1 1 d . . . . .
N1 N 0.61766(6) 0.25706(10) 0.32749(6) 0.0166(2) Uani 1 1 d . . . . .
N2 N 0.50887(6) 0.50817(11) 0.25596(6) 0.0194(2) Uani 1 1 d . . . . .
H2 H 0.4850(12) 0.550(2) 0.3102(11) 0.041(5) Uiso 1 1 d . . . . .
C1 C 0.80824(9) 0.53723(15) 0.72904(8) 0.0295(3) Uani 1 1 d . . . . .
H1A H 0.798954 0.463760 0.773859 0.044 Uiso 1 1 calc R U . . .
H1B H 0.781233 0.635206 0.742141 0.044 Uiso 1 1 calc R U . . .
H1C H 0.871504 0.551670 0.724439 0.044 Uiso 1 1 calc R U . . .
C2 C 0.77403(10) 0.58916(14) 0.57133(9) 0.0296(3) Uani 1 1 d . . . . .
H2A H 0.742481 0.683794 0.582418 0.044 Uiso 1 1 calc R U . . .
H2B H 0.748478 0.542717 0.519331 0.044 Uiso 1 1 calc R U . . .
H2C H 0.836253 0.612229 0.565499 0.044 Uiso 1 1 calc R U . . .
C3 C 0.76594(8) 0.47619(13) 0.64543(7) 0.0205(3) Uani 1 1 d . . . . .
C4 C 0.62675(8) 0.35272(12) 0.59942(7) 0.0188(2) Uani 1 1 d . . . . .
C5 C 0.76772(8) 0.23463(12) 0.56901(7) 0.0182(3) Uani 1 1 d . . . . .
C6 C 0.67555(7) 0.25431(13) 0.54841(7) 0.0170(2) Uani 1 1 d . . . . .
C7 C 0.62700(7) 0.15094(12) 0.48352(7) 0.0171(2) Uani 1 1 d . . . . .
H7 H 0.564283 0.185673 0.478336 0.020 Uiso 1 1 calc R U . . .
C8 C 0.62610(8) -0.02258(13) 0.50757(7) 0.0212(3) Uani 1 1 d . . . . .
C9 C 0.63019(9) -0.11323(14) 0.42798(8) 0.0253(3) Uani 1 1 d . . . . .
H9 H 0.622005 -0.220522 0.423338 0.030 Uiso 1 1 calc R U . . .
C10 C 0.64727(8) -0.01914(13) 0.36400(7) 0.0234(3) Uani 1 1 d . . . . .
H10 H 0.651095 -0.053001 0.307911 0.028 Uiso 1 1 calc R U . . .
C11 C 0.65992(8) 0.14896(12) 0.39151(7) 0.0172(2) Uani 1 1 d . . . . .
H11 H 0.724569 0.170538 0.396181 0.021 Uiso 1 1 calc R U . . .
C12 C 0.51927(8) 0.24232(13) 0.31596(7) 0.0201(3) Uani 1 1 d . . . . .
H12A H 0.492625 0.276143 0.367601 0.024 Uiso 1 1 calc R U . . .
H12B H 0.503085 0.133995 0.305700 0.024 Uiso 1 1 calc R U . . .
C13 C 0.48356(8) 0.34092(13) 0.24094(8) 0.0213(3) Uani 1 1 d . . . . .
H13A H 0.508228 0.304164 0.188884 0.026 Uiso 1 1 calc R U . . .
H13B H 0.418686 0.331505 0.233795 0.026 Uiso 1 1 calc R U . . .
C14 C 0.64082(7) 0.42033(12) 0.34696(7) 0.0184(2) Uani 1 1 d . . . . .
H14A H 0.705384 0.430493 0.357696 0.022 Uiso 1 1 calc R U . . .
H14B H 0.612805 0.453055 0.398071 0.022 Uiso 1 1 calc R U . . .
C15 C 0.60856(8) 0.52331(13) 0.27191(7) 0.0200(3) Uani 1 1 d . . . . .
H15A H 0.624175 0.631126 0.284524 0.024 Uiso 1 1 calc R U . . .
H15B H 0.637705 0.492290 0.221113 0.024 Uiso 1 1 calc R U . . .
C16 C 0.47360(10) 0.60829(16) 0.18377(9) 0.0288(3) Uani 1 1 d . . . . .
H16A H 0.5047(11) 0.5786(18) 0.1323(10) 0.029(4) Uiso 1 1 d . . . . .
H16B H 0.4841(13) 0.705(2) 0.1962(12) 0.042(5) Uiso 1 1 d . . . . .
H16C H 0.4104(13) 0.594(2) 0.1772(12) 0.039(5) Uiso 1 1 d . . . . .
O6 O 0.97798(6) 0.27428(10) 0.51113(6) 0.0286(2) Uani 1 1 d G . . . .
H6A H 0.962116 0.330460 0.467908 0.043 Uiso 1 1 d G U . . .
H6B H 0.930025 0.228705 0.523510 0.043 Uiso 1 1 d G U . . .
O7 O 0.69382(6) 0.15627(10) 0.17395(6) 0.0290(2) Uani 1 1 d G . . . .
H7A H 0.683565 0.229448 0.137928 0.043 Uiso 1 1 d G U . . .
H7B H 0.675510 0.191534 0.220376 0.043 Uiso 1 1 d G U . . .
O10 O 0.96313(7) 0.48470(11) 0.37519(6) 0.0364(3) Uani 1 1 d G . . . .
H10A H 0.908791 0.513825 0.366657 0.055 Uiso 1 1 d G U . . .
H10B H 0.987901 0.555875 0.406477 0.055 Uiso 1 1 d G U . . .

loop_
_atom_site_aniso_label
_atom_site_aniso_U_11
_atom_site_aniso_U_22
_atom_site_aniso_U_33
_atom_site_aniso_U_23
_atom_site_aniso_U_13
_atom_site_aniso_U_12
O0AA 0.0338(5) 0.0335(5) 0.0266(5) -0.0077(4) 0.0008(4) 0.0090(4)
O1 0.0188(4) 0.0202(4) 0.0236(4) -0.0044(3) -0.0044(3) 0.0018(3)
O2 0.0203(4) 0.0257(4) 0.0193(4) -0.0076(3) 0.0007(3) -0.0002(3)
O3 0.0177(4) 0.0357(5) 0.0255(5) -0.0113(4) 0.0021(3) 0.0024(3)
O4 0.0192(4) 0.0247(4) 0.0329(5) -0.0083(3) 0.0004(4) 0.0042(3)
O5 0.0469(6) 0.0292(5) 0.0209(5) 0.0034(3) 0.0047(4) -0.0110(4)
N1 0.0170(5) 0.0161(4) 0.0164(5) -0.0005(3) -0.0004(4) -0.0004(3)
N2 0.0208(5) 0.0202(5) 0.0173(5) -0.0005(4) 0.0011(4) 0.0036(4)
C1 0.0297(6) 0.0307(6) 0.0271(7) -0.0099(5) -0.0048(5) -0.0010(5)
C2 0.0364(7) 0.0220(6) 0.0302(7) 0.0025(5) 0.0002(6) -0.0029(5)
C3 0.0200(6) 0.0191(5) 0.0220(6) -0.0046(4) -0.0003(5) 0.0004(4)
C4 0.0211(6) 0.0202(5) 0.0149(5) -0.0011(4) 0.0007(4) 0.0003(4)
C5 0.0202(6) 0.0163(5) 0.0179(5) -0.0007(4) -0.0009(4) -0.0004(4)
C6 0.0174(5) 0.0185(5) 0.0150(5) -0.0011(4) 0.0005(4) -0.0001(4)
C7 0.0163(5) 0.0195(5) 0.0155(5) -0.0010(4) 0.0013(4) -0.0006(4)
C8 0.0205(6) 0.0225(5) 0.0204(6) -0.0003(4) 0.0005(4) -0.0049(4)
C9 0.0342(7) 0.0184(5) 0.0228(6) -0.0020(4) -0.0024(5) -0.0009(5)
C10 0.0305(6) 0.0203(5) 0.0191(6) -0.0042(4) -0.0006(5) 0.0038(5)
C11 0.0186(5) 0.0183(5) 0.0146(5) -0.0013(4) 0.0013(4) 0.0014(4)
C12 0.0177(5) 0.0199(5) 0.0223(6) -0.0003(4) -0.0010(4) -0.0036(4)
C13 0.0198(6) 0.0223(5) 0.0212(6) -0.0033(4) -0.0026(5) -0.0009(4)
C14 0.0178(5) 0.0180(5) 0.0192(5) -0.0018(4) -0.0003(4) -0.0034(4)
C15 0.0206(6) 0.0183(5) 0.0212(6) 0.0000(4) 0.0028(4) -0.0016(4)
C16 0.0347(7) 0.0267(6) 0.0246(7) 0.0054(5) -0.0007(6) 0.0082(5)
O6 0.0231(4) 0.0324(5) 0.0302(5) 0.0026(4) 0.0015(4) -0.0001(4)
O7 0.0320(5) 0.0316(5) 0.0239(5) 0.0003(3) 0.0061(4) 0.0104(4)
O10 0.0432(6) 0.0315(5) 0.0339(6) -0.0010(4) -0.0002(5) 0.0016(4)

loop_
_atom_type_symbol
_atom_type_description
_atom_type_scat_dispersion_real
_atom_type_scat_dispersion_imag
_atom_type_scat_source
C C 0.0181 0.0091 'International Tables Vol C Tables 4.2.6.8 and 6.1.1.4'
H H 0.0000 0.0000 'International Tables Vol C Tables 4.2.6.8 and 6.1.1.4'
N N 0.0311 0.0180 'International Tables Vol C Tables 4.2.6.8 and 6.1.1.4'
O O 0.0492 0.0322 'International Tables Vol C Tables 4.2.6.8 and 6.1.1.4'

loop_
_geom_angle_atom_site_label_1
_geom_angle_atom_site_label_2
_geom_angle_atom_site_label_3
_geom_angle
_geom_angle_site_symmetry_1
_geom_angle_site_symmetry_3
_geom_angle_publ_flag
H0AA O0AA H0AB 104.5 . . ?
C5 O1 C3 116.82(8) . . ?
C4 O2 C3 116.95(8) . . ?
C12 N1 C11 113.85(8) . . ?
C14 N1 C11 112.07(8) . . ?
C14 N1 C12 108.98(8) . . ?
C13 N2 H2 111.9(10) . . ?
C15 N2 H2 103.6(9) . . ?
C15 N2 C13 110.24(8) . . ?
C16 N2 H2 107.8(10) . . ?
C16 N2 C13 111.25(9) . . ?
C16 N2 C15 111.78(10) . . ?
H1A C1 H1B 109.5 . . ?
H1A C1 H1C 109.5 . . ?
H1B C1 H1C 109.5 . . ?
C3 C1 H1A 109.5 . . ?
C3 C1 H1B 109.5 . . ?
C3 C1 H1C 109.5 . . ?
H2A C2 H2B 109.5 . . ?
H2A C2 H2C 109.5 . . ?
H2B C2 H2C 109.5 . . ?
C3 C2 H2A 109.5 . . ?
C3 C2 H2B 109.5 . . ?
C3 C2 H2C 109.5 . . ?
O1 C3 O2 109.20(9) . . ?
O1 C3 C1 106.66(9) . . ?
O1 C3 C2 110.55(10) . . ?
O2 C3 C1 106.60(10) . . ?
O2 C3 C2 110.71(9) . . ?
C1 C3 C2 112.93(10) . . ?
O2 C4 C6 118.43(10) . . ?
O3 C4 O2 114.57(10) . . ?
O3 C4 C6 126.94(10) . . ?
O1 C5 C6 118.69(10) . . ?
O4 C5 O1 114.87(10) . . ?
O4 C5 C6 126.42(10) . . ?
C4 C6 C7 119.82(10) . . ?
C5 C6 C4 118.92(10) . . ?
C5 C6 C7 120.34(10) . . ?
C6 C7 H7 106.8 . . ?
C6 C7 C8 114.85(9) . . ?
C6 C7 C11 117.75(9) . . ?
C8 C7 H7 106.8 . . ?
C8 C7 C11 103.03(9) . . ?
C11 C7 H7 106.8 . . ?
O5 C8 C7 126.00(10) . . ?
O5 C8 C9 126.39(11) . . ?
C9 C8 C7 107.61(10) . . ?
C8 C9 H9 125.1 . . ?
C10 C9 C8 109.85(10) . . ?
C10 C9 H9 125.1 . . ?
C9 C10 H10 123.5 . . ?
C9 C10 C11 113.09(10) . . ?
C11 C10 H10 123.5 . . ?
N1 C11 C7 118.35(9) . . ?
N1 C11 C10 111.56(9) . . ?
N1 C11 H11 107.7 . . ?
C7 C11 H11 107.7 . . ?
C10 C11 C7 103.46(9) . . ?
C10 C11 H11 107.7 . . ?
N1 C12 H12A 109.7 . . ?
N1 C12 H12B 109.7 . . ?
N1 C12 C13 109.90(9) . . ?
H12A C12 H12B 108.2 . . ?
C13 C12 H12A 109.7 . . ?
C13 C12 H12B 109.7 . . ?
N2 C13 C12 110.03(9) . . ?
N2 C13 H13A 109.7 . . ?
N2 C13 H13B 109.7 . . ?
C12 C13 H13A 109.7 . . ?
C12 C13 H13B 109.7 . . ?
H13A C13 H13B 108.2 . . ?
N1 C14 H14A 109.7 . . ?
N1 C14 H14B 109.7 . . ?
N1 C14 C15 109.67(9) . . ?
H14A C14 H14B 108.2 . . ?
C15 C14 H14A 109.7 . . ?
C15 C14 H14B 109.7 . . ?
N2 C15 C14 109.56(9) . . ?
N2 C15 H15A 109.8 . . ?
N2 C15 H15B 109.8 . . ?
C14 C15 H15A 109.8 . . ?
C14 C15 H15B 109.8 . . ?
H15A C15 H15B 108.2 . . ?
N2 C16 H16A 108.0(9) . . ?
N2 C16 H16B 109.5(12) . . ?
N2 C16 H16C 107.6(11) . . ?
H16A C16 H16B 110.0(16) . . ?
H16A C16 H16C 113.4(14) . . ?
H16B C16 H16C 108.3(17) . . ?
H6A O6 H6B 104.5 . . ?
H7A O7 H7B 104.5 . . ?
H10A O10 H10B 104.5 . . ?

loop_
_geom_bond_atom_site_label_1
_geom_bond_atom_site_label_2
_geom_bond_distance
_geom_bond_site_symmetry_2
_geom_bond_publ_flag
O0AA H0AA 0.8499 . ?
O0AA H0AB 0.8501 . ?
O1 C3 1.4348(13) . ?
O1 C5 1.3735(13) . ?
O2 C3 1.4352(14) . ?
O2 C4 1.3751(13) . ?
O3 C4 1.2420(15) . ?
O4 C5 1.2443(15) . ?
O5 C8 1.2118(15) . ?
N1 C11 1.4729(14) . ?
N1 C12 1.4720(14) . ?
N1 C14 1.4685(13) . ?
N2 H2 1.009(18) . ?
N2 C13 1.4969(14) . ?
N2 C15 1.4965(14) . ?
N2 C16 1.4848(15) . ?
C1 H1A 0.9600 . ?
C1 H1B 0.9600 . ?
C1 H1C 0.9600 . ?
C1 C3 1.5053(16) . ?
C2 H2A 0.9600 . ?
C2 H2B 0.9600 . ?
C2 H2C 0.9600 . ?
C2 C3 1.5221(17) . ?
C4 C6 1.4008(16) . ?
C5 C6 1.4003(16) . ?
C6 C7 1.4954(15) . ?
C7 H7 0.9800 . ?
C7 C8 1.5346(15) . ?
C7 C11 1.5541(15) . ?
C8 C9 1.4729(16) . ?
C9 H9 0.9300 . ?
C9 C10 1.3243(18) . ?
C10 H10 0.9300 . ?
C10 C11 1.5119(14) . ?
C11 H11 0.9800 . ?
C12 H12A 0.9700 . ?
C12 H12B 0.9700 . ?
C12 C13 1.5123(15) . ?
C13 H13A 0.9700 . ?
C13 H13B 0.9700 . ?
C14 H14A 0.9700 . ?
C14 H14B 0.9700 . ?
C14 C15 1.5196(15) . ?
C15 H15A 0.9700 . ?
C15 H15B 0.9700 . ?
C16 H16A 0.991(17) . ?
C16 H16B 0.860(18) . ?
C16 H16C 0.950(19) . ?
O6 H6A 0.8500 . ?
O6 H6B 0.8497 . ?
O7 H7A 0.8499 . ?
O7 H7B 0.8498 . ?
O10 H10A 0.8499 . ?
O10 H10B 0.8501 . ?

loop_
_geom_torsion_atom_site_label_1
_geom_torsion_atom_site_label_2
_geom_torsion_atom_site_label_3
_geom_torsion_atom_site_label_4
_geom_torsion
_geom_torsion_site_symmetry_1
_geom_torsion_site_symmetry_2
_geom_torsion_site_symmetry_3
_geom_torsion_site_symmetry_4
_geom_torsion_publ_flag
O1 C5 C6 C4 -10.84(16) . . . . ?
O1 C5 C6 C7 -179.89(9) . . . . ?
O2 C4 C6 C5 10.75(16) . . . . ?
O2 C4 C6 C7 179.86(9) . . . . ?
O3 C4 C6 C5 -166.34(11) . . . . ?
O3 C4 C6 C7 2.77(18) . . . . ?
O4 C5 C6 C4 167.48(11) . . . . ?
O4 C5 C6 C7 -1.57(18) . . . . ?
O5 C8 C9 C10 -170.25(13) . . . . ?
N1 C12 C13 N2 -58.90(12) . . . . ?
N1 C14 C15 N2 59.79(12) . . . . ?
C3 O1 C5 O4 161.30(10) . . . . ?
C3 O1 C5 C6 -20.20(14) . . . . ?
C3 O2 C4 O3 -162.20(10) . . . . ?
C3 O2 C4 C6 20.36(14) . . . . ?
C4 O2 C3 O1 -48.62(12) . . . . ?
C4 O2 C3 C1 -163.49(9) . . . . ?
C4 O2 C3 C2 73.33(12) . . . . ?
C4 C6 C7 C8 -106.31(12) . . . . ?
C4 C6 C7 C11 132.07(11) . . . . ?
C5 O1 C3 O2 48.48(12) . . . . ?
C5 O1 C3 C1 163.31(10) . . . . ?
C5 O1 C3 C2 -73.56(12) . . . . ?
C5 C6 C7 C8 62.65(14) . . . . ?
C5 C6 C7 C11 -58.98(14) . . . . ?
C6 C7 C8 O5 34.44(17) . . . . ?
C6 C7 C8 C9 -145.44(10) . . . . ?
C6 C7 C11 N1 -92.28(12) . . . . ?
C6 C7 C11 C10 143.77(10) . . . . ?
C7 C8 C9 C10 9.63(15) . . . . ?
C8 C7 C11 N1 140.20(9) . . . . ?
C8 C7 C11 C10 16.25(11) . . . . ?
C8 C9 C10 C11 1.65(15) . . . . ?
C9 C10 C11 N1 -140.16(11) . . . . ?
C9 C10 C11 C7 -11.88(14) . . . . ?
C11 N1 C12 C13 -172.13(8) . . . . ?
C11 N1 C14 C15 170.68(9) . . . . ?
C11 C7 C8 O5 163.77(12) . . . . ?
C11 C7 C8 C9 -16.11(12) . . . . ?
C12 N1 C11 C7 -55.50(12) . . . . ?
C12 N1 C11 C10 64.34(12) . . . . ?
C12 N1 C14 C15 -62.40(12) . . . . ?
C13 N2 C15 C14 -56.46(11) . . . . ?
C14 N1 C11 C7 68.75(12) . . . . ?
C14 N1 C11 C10 -171.41(10) . . . . ?
C14 N1 C12 C13 61.98(11) . . . . ?
C15 N2 C13 C12 56.19(12) . . . . ?
C16 N2 C13 C12 -179.22(10) . . . . ?
C16 N2 C15 C14 179.25(9) . . . . ?
